data_7018163
loop_
_publ_author_name
'Mei, Xue-Lan'
'Liu, Rui-Na'
'Wang, Chao'
'Yang, Pei-Pei'
'Li, Li-Cun'
'Liao, Dai-Zheng'

_publ_section_title
;
 Modulating spin dynamics of cyclic Ln(III)-radical complexes (Ln(III) =
 Tb, Dy) by using phenyltrifluoroacetylacetonate coligand.
;
_journal_issue 10
_journal_name_full 'Dalton transactions (Cambridge, England : 2003)'
_journal_page_first 2904
_journal_page_last 2909
_journal_paper_doi 10.1039/c2dt11671e
_journal_volume 41
_journal_year 2012
_chemical_formula_sum 'C84 H68 F18 Gd2 N6 O16'
_chemical_formula_weight 2073.94
_chemical_name_systematic
;
?
;
_space_group_IT_number 2
_symmetry_cell_setting triclinic
_symmetry_space_group_name_Hall '-P 1'
_symmetry_space_group_name_H-M 'P -1'
_atom_sites_solution_hydrogens geom
_atom_sites_solution_primary direct
_atom_sites_solution_secondary difmap
_audit_creation_method SHELXL-97
_cell_angle_alpha 105.214(4)
_cell_angle_beta 101.262(3)
_cell_angle_gamma 104.368(2)
_cell_formula_units_Z 1
_cell_length_a 11.613(3)
_cell_length_b 12.202(3)
_cell_length_c 16.414(4)
_cell_measurement_reflns_used 6825
_cell_measurement_temperature 113(2)
_cell_measurement_theta_max 27.1
_cell_measurement_theta_min 1.8
_cell_volume 2088.1(9)
_computing_cell_refinement CrystalClear
_computing_data_collection CrystalClear
_computing_data_reduction CrystalClear
_computing_molecular_graphics 'Bruker SHELXTL'
_computing_publication_material 'CrystalStructure 3.8'
_computing_structure_refinement 'SHELXL-97 (Sheldrick, 1997)'
_computing_structure_solution 'SHELXS-97 (Sheldrick, 1990)'
_diffrn_ambient_temperature 113(2)
_diffrn_detector_area_resol_mean 14.63
_diffrn_measured_fraction_theta_full 0.990
_diffrn_measured_fraction_theta_max 0.990
_diffrn_measurement_device_type 'Rigaku Saturn CCD area detector'
_diffrn_measurement_method '\w and \f scans'
_diffrn_radiation_monochromator graphite
_diffrn_radiation_source 'fine-focus sealed tube'
_diffrn_radiation_type MoK\a
_diffrn_radiation_wavelength 0.71073
_diffrn_reflns_av_R_equivalents 0.0499
_diffrn_reflns_av_sigmaI/netI 0.0938
_diffrn_reflns_limit_h_max 13
_diffrn_reflns_limit_h_min -13
_diffrn_reflns_limit_k_max 14
_diffrn_reflns_limit_k_min -14
_diffrn_reflns_limit_l_max 19
_diffrn_reflns_limit_l_min -14
_diffrn_reflns_number 15425
_diffrn_reflns_theta_full 25.01
_diffrn_reflns_theta_max 25.01
_diffrn_reflns_theta_min 1.82
_diffrn_standards_decay_% 0
_diffrn_standards_interval_count 0
_diffrn_standards_interval_time 0
_diffrn_standards_number 0
_exptl_absorpt_coefficient_mu 1.684
_exptl_absorpt_correction_T_max 0.7293
_exptl_absorpt_correction_T_min 0.7293
_exptl_absorpt_correction_type multi-scan
_exptl_absorpt_process_details crystalclear
_exptl_crystal_colour blue
_exptl_crystal_density_diffrn 1.649
_exptl_crystal_density_meas 1.649
_exptl_crystal_density_method 'not measured'
_exptl_crystal_description sheet
_exptl_crystal_F_000 1032
_exptl_crystal_size_max 0.20
_exptl_crystal_size_mid 0.20
_exptl_crystal_size_min 0.20
_refine_diff_density_max 0.971
_refine_diff_density_min -1.105
_refine_diff_density_rms 0.122
_refine_ls_extinction_method none
_refine_ls_goodness_of_fit_ref 1.038
_refine_ls_hydrogen_treatment constr
_refine_ls_matrix_type full
_refine_ls_number_parameters 572
_refine_ls_number_reflns 7288
_refine_ls_number_restraints 0
_refine_ls_restrained_S_all 1.038
_refine_ls_R_factor_all 0.0610
_refine_ls_R_factor_gt 0.0481
_refine_ls_shift/su_max 0.001
_refine_ls_shift/su_mean 0.000
_refine_ls_structure_factor_coef Fsqd
_refine_ls_weighting_details 'calc w=1/[\s^2^(Fo^2^)+(0.0309P)^2^+0.0000P] where P=(Fo^2^+2Fc^2^)/3'
_refine_ls_weighting_scheme calc
_refine_ls_wR_factor_gt 0.0837
_refine_ls_wR_factor_ref 0.0884
_reflns_number_gt 6185
_reflns_number_total 7288
_reflns_threshold_expression >2sigma(I)
_cod_data_source_file c2dt11671e.txt
_cod_data_source_block 1
_cod_depositor_comments
;
The following automatic conversions were performed:

'_exptl_absorpt_correction_type' value 'Multi-scan' changed to
'multi-scan' according to
/home/saulius/struct/CIF-dictionaries/cif_core.dic dictionary named
'cif_core.dic' version 2.4.1 from 2010-06-29.

Automatic conversion script
Id: cif_fix_values 1715 2011-07-08 13:25:40Z adriana 
;
_cod_original_sg_symbol_H-M P-1
_cod_database_code 7018163

loop_
_symmetry_equiv_pos_as_xyz
'x, y, z'
'-x, -y, -z'

loop_
_atom_site_label
_atom_site_type_symbol
_atom_site_fract_x
_atom_site_fract_y
_atom_site_fract_z
_atom_site_U_iso_or_equiv
_atom_site_adp_type
_atom_site_occupancy
_atom_site_symmetry_multiplicity
_atom_site_calc_flag
_atom_site_refinement_flags
Gd1 Gd 0.27702(2) 0.28021(2) 0.262928(18) 0.01844(8) Uani 1 1 d .
F1 F 0.3451(3) -0.0062(3) 0.4790(2) 0.0486(10) Uani 1 1 d .
F2 F 0.3183(6) 0.1545(4) 0.5410(3) 0.115(2) Uani 1 1 d .
F3 F 0.4741(4) 0.1576(4) 0.4920(4) 0.115(3) Uani 1 1 d .
F4 F 0.4880(6) 0.5008(4) 0.1118(4) 0.119(2) Uani 1 1 d .
F5 F 0.4633(4) 0.3575(4) 0.0024(3) 0.0947(19) Uani 1 1 d .
F6 F 0.6293(3) 0.4293(4) 0.0982(4) 0.0987(19) Uani 1 1 d .
F7 F 0.3889(3) 0.6988(3) 0.2569(3) 0.0505(10) Uani 1 1 d .
F8 F 0.2131(3) 0.7250(3) 0.2466(3) 0.0592(12) Uani 1 1 d .
F9 F 0.3125(3) 0.7097(3) 0.3647(2) 0.0516(10) Uani 1 1 d .
O1 O 0.3069(3) 0.2137(3) 0.3844(2) 0.0223(8) Uani 1 1 d .
O2 O 0.1377(3) 0.0846(3) 0.2196(2) 0.0222(8) Uani 1 1 d .
O3 O 0.3629(3) 0.3224(3) 0.1522(2) 0.0247(8) Uani 1 1 d .
O4 O 0.4047(3) 0.1589(3) 0.2321(2) 0.0227(8) Uani 1 1 d .
O5 O 0.2939(3) 0.4813(3) 0.2810(2) 0.0216(8) Uani 1 1 d .
O6 O 0.1055(3) 0.2785(3) 0.1598(2) 0.0220(8) Uani 1 1 d .
O7 O 0.1448(3) 0.3493(3) 0.3486(2) 0.0206(8) Uani 1 1 d .
O8 O 0.0599(3) 0.3186(4) 0.6067(3) 0.0353(10) Uani 1 1 d .
N1 N 0.0892(3) 0.3200(4) 0.4035(3) 0.0203(10) Uani 1 1 d .
N2 N 0.0478(3) 0.3043(4) 0.5253(3) 0.0225(10) Uani 1 1 d .
N3 N 0.4974(3) 0.4196(4) 0.3623(3) 0.0218(10) Uani 1 1 d .
C14 C 0.4871(4) 0.1564(4) 0.1929(3) 0.0224(12) Uani 1 1 d .
C13 C 0.5242(5) 0.2381(5) 0.1477(4) 0.0294(13) Uani 1 1 d .
H13 H 0.5943 0.2400 0.1280 0.035 Uiso 1 1 calc R
C12 C 0.4603(4) 0.3133(5) 0.1327(3) 0.0232(12) Uani 1 1 d .
C15 C 0.5472(4) 0.0603(4) 0.1930(4) 0.0212(12) Uani 1 1 d .
C16 C 0.5481(4) 0.0113(4) 0.2602(4) 0.0246(12) Uani 1 1 d .
H16 H 0.5134 0.0392 0.3048 0.029 Uiso 1 1 calc R
C17 C 0.6001(4) -0.0788(5) 0.2614(4) 0.0319(14) Uani 1 1 d .
H17 H 0.6020 -0.1103 0.3073 0.038 Uiso 1 1 calc R
C18 C 0.6492(5) -0.1217(5) 0.1945(4) 0.0359(15) Uani 1 1 d .
H18 H 0.6834 -0.1829 0.1954 0.043 Uiso 1 1 calc R
C19 C 0.6484(4) -0.0749(5) 0.1255(4) 0.0315(14) Uani 1 1 d .
H19 H 0.6811 -0.1043 0.0801 0.038 Uiso 1 1 calc R
C20 C 0.5975(4) 0.0166(5) 0.1263(4) 0.0280(13) Uani 1 1 d .
H20 H 0.5971 0.0495 0.0812 0.034 Uiso 1 1 calc R
C11 C 0.5117(5) 0.3996(5) 0.0861(4) 0.0300(14) Uani 1 1 d .
C4 C 0.1220(4) -0.0026(4) 0.2485(3) 0.0201(11) Uani 1 1 d .
C3 C 0.1992(4) 0.0044(4) 0.3308(3) 0.0229(12) Uani 1 1 d .
H3 H 0.1917 -0.0656 0.3450 0.028 Uiso 1 1 calc R
C2 C 0.2826(4) 0.1081(4) 0.3889(3) 0.0212(12) Uani 1 1 d .
C5 C 0.0190(4) -0.1150(4) 0.1957(3) 0.0199(11) Uani 1 1 d .
C6 C -0.0243(4) -0.2045(4) 0.2305(4) 0.0265(13) Uani 1 1 d .
H6 H 0.0106 -0.1947 0.2890 0.032 Uiso 1 1 calc R
C7 C -0.1189(4) -0.3078(5) 0.1784(4) 0.0316(14) Uani 1 1 d .
H7 H -0.1467 -0.3679 0.2016 0.038 Uiso 1 1 calc R
C8 C -0.1724(5) -0.3219(5) 0.0917(4) 0.0319(14) Uani 1 1 d .
H8 H -0.2356 -0.3919 0.0567 0.038 Uiso 1 1 calc R
C9 C -0.1327(4) -0.2330(5) 0.0568(4) 0.0266(12) Uani 1 1 d .
H9 H -0.1687 -0.2426 -0.0015 0.032 Uiso 1 1 calc R
C10 C -0.0376(4) -0.1283(4) 0.1100(4) 0.0246(12) Uani 1 1 d .
H10 H -0.0121 -0.0669 0.0874 0.029 Uiso 1 1 calc R
C1 C 0.3554(5) 0.1024(5) 0.4744(4) 0.0394(16) Uani 1 1 d .
C24 C 0.0580(4) 0.3547(5) 0.1401(3) 0.0228(12) Uani 1 1 d .
C23 C 0.1143(4) 0.4795(4) 0.1800(4) 0.0254(13) Uani 1 1 d .
H23 H 0.0736 0.5297 0.1624 0.031 Uiso 1 1 calc R
C22 C 0.2260(4) 0.5308(4) 0.2434(3) 0.0211(12) Uani 1 1 d .
C25 C -0.0631(4) 0.3053(5) 0.0697(3) 0.0240(12) Uani 1 1 d .
C26 C -0.1244(4) 0.1818(5) 0.0414(4) 0.0272(13) Uani 1 1 d .
H26 H -0.0916 0.1331 0.0675 0.033 Uiso 1 1 calc R
C27 C -0.2340(5) 0.1325(5) -0.0256(4) 0.0338(14) Uani 1 1 d .
H27 H -0.2749 0.0506 -0.0441 0.041 Uiso 1 1 calc R
C28 C -0.2831(5) 0.2041(5) -0.0653(4) 0.0383(16) Uani 1 1 d .
H28 H -0.3557 0.1705 -0.1112 0.046 Uiso 1 1 calc R
C29 C -0.2230(5) 0.3268(5) -0.0358(4) 0.0404(16) Uani 1 1 d .
H29 H -0.2568 0.3757 -0.0611 0.048 Uiso 1 1 calc R
C30 C -0.1144(4) 0.3759(5) 0.0300(4) 0.0335(15) Uani 1 1 d .
H30 H -0.0744 0.4580 0.0484 0.040 Uiso 1 1 calc R
C21 C 0.2832(5) 0.6665(5) 0.2779(4) 0.0283(13) Uani 1 1 d .
C31 C -0.0504(4) 0.2648(4) 0.3763(3) 0.0211(12) Uani 1 1 d .
C34 C -0.0936(4) 0.1673(5) 0.2875(4) 0.0319(14) Uani 1 1 d .
H34A H -0.1815 0.1299 0.2727 0.048 Uiso 1 1 calc R
H34B H -0.0525 0.1086 0.2899 0.048 Uiso 1 1 calc R
H34C H -0.0743 0.2018 0.2436 0.048 Uiso 1 1 calc R
C33 C -0.1004(4) 0.3681(5) 0.3702(4) 0.0294(13) Uani 1 1 d .
H33A H -0.1892 0.3391 0.3520 0.044 Uiso 1 1 calc R
H33B H -0.0709 0.4009 0.3282 0.044 Uiso 1 1 calc R
H33C H -0.0724 0.4293 0.4268 0.044 Uiso 1 1 calc R
C32 C -0.0682(4) 0.2219(5) 0.4553(4) 0.0254(13) Uani 1 1 d .
C35 C -0.0627(5) 0.0950(4) 0.4433(4) 0.0347(15) Uani 1 1 d .
H35A H -0.1354 0.0386 0.3992 0.052 Uiso 1 1 calc R
H35B H -0.0588 0.0793 0.4979 0.052 Uiso 1 1 calc R
H35C H 0.0095 0.0875 0.4252 0.052 Uiso 1 1 calc R
C36 C -0.1797(4) 0.2375(5) 0.4856(4) 0.0353(15) Uani 1 1 d .
H36A H -0.1751 0.3203 0.5008 0.053 Uiso 1 1 calc R
H36B H -0.1810 0.2121 0.5361 0.053 Uiso 1 1 calc R
H36C H -0.2538 0.1901 0.4391 0.053 Uiso 1 1 calc R
C37 C 0.1367(4) 0.3507(4) 0.4901(3) 0.0181(11) Uani 1 1 d .
C38 C 0.2633(4) 0.4276(4) 0.5395(3) 0.0199(11) Uani 1 1 d .
C39 C 0.3218(4) 0.4169(4) 0.6184(3) 0.0227(12) Uani 1 1 d .
H39 H 0.2818 0.3600 0.6404 0.027 Uiso 1 1 calc R
C41 C 0.5590(4) 0.5067(4) 0.3363(4) 0.0236(12) Uani 1 1 d .
H41 H 0.5195 0.5166 0.2850 0.028 Uiso 1 1 calc R
C42 C 0.5562(4) 0.4088(4) 0.4371(3) 0.0223(12) Uani 1 1 d .
H42 H 0.5162 0.3477 0.4555 0.027 Uiso 1 1 calc R
C40 C 0.3264(4) 0.5164(4) 0.5111(4) 0.0205(11) Uani 1 1 d .
H40 H 0.2908 0.5256 0.4584 0.025 Uiso 1 1 calc R

loop_
_atom_site_aniso_label
_atom_site_aniso_U_11
_atom_site_aniso_U_22
_atom_site_aniso_U_33
_atom_site_aniso_U_23
_atom_site_aniso_U_13
_atom_site_aniso_U_12
Gd1 0.01656(13) 0.01690(14) 0.01890(16) 0.00490(11) 0.00376(10) 0.00216(10)
F1 0.054(2) 0.0259(19) 0.052(3) 0.0205(19) -0.0125(18) 0.0009(15)
F2 0.255(7) 0.091(4) 0.025(3) 0.020(3) 0.018(3) 0.115(4)
F3 0.057(3) 0.097(4) 0.145(5) 0.095(4) -0.062(3) -0.045(3)
F4 0.226(6) 0.063(3) 0.168(6) 0.082(4) 0.166(5) 0.085(4)
F5 0.119(4) 0.085(4) 0.036(3) 0.038(3) -0.007(3) -0.041(3)
F6 0.038(2) 0.131(4) 0.157(5) 0.118(4) 0.028(3) 0.003(2)
F7 0.041(2) 0.030(2) 0.079(3) 0.021(2) 0.0227(19) 0.0003(16)
F8 0.051(2) 0.0223(18) 0.081(3) 0.005(2) -0.019(2) 0.0148(16)
F9 0.071(2) 0.028(2) 0.037(2) -0.0054(18) 0.0071(19) 0.0050(17)
O1 0.0241(18) 0.0180(19) 0.021(2) 0.0079(17) 0.0033(16) 0.0016(15)
O2 0.0187(17) 0.0171(19) 0.025(2) 0.0034(17) 0.0036(15) 0.0015(14)
O3 0.0240(18) 0.026(2) 0.023(2) 0.0091(18) 0.0061(16) 0.0060(16)
O4 0.0210(18) 0.0194(19) 0.028(2) 0.0050(17) 0.0105(16) 0.0072(15)
O5 0.0197(17) 0.0197(19) 0.026(2) 0.0112(17) 0.0039(16) 0.0054(15)
O6 0.0192(17) 0.0205(19) 0.023(2) 0.0085(17) 0.0001(15) 0.0042(15)
O7 0.0175(17) 0.028(2) 0.015(2) 0.0056(17) 0.0080(15) 0.0032(15)
O8 0.030(2) 0.051(3) 0.022(2) 0.016(2) 0.0090(18) 0.0025(18)
N1 0.012(2) 0.020(2) 0.023(3) 0.003(2) 0.0006(19) 0.0023(17)
N2 0.019(2) 0.027(2) 0.021(3) 0.009(2) 0.0064(19) 0.0028(18)
N3 0.019(2) 0.023(2) 0.023(3) 0.006(2) 0.0069(19) 0.0057(18)
C14 0.019(3) 0.024(3) 0.018(3) 0.000(2) 0.004(2) 0.003(2)
C13 0.024(3) 0.030(3) 0.036(4) 0.012(3) 0.015(3) 0.005(2)
C12 0.024(3) 0.026(3) 0.017(3) 0.006(3) 0.010(2) 0.002(2)
C15 0.016(2) 0.020(3) 0.024(3) 0.002(2) 0.005(2) 0.004(2)
C16 0.016(2) 0.024(3) 0.027(3) 0.004(3) 0.002(2) 0.002(2)
C17 0.024(3) 0.028(3) 0.038(4) 0.012(3) 0.002(3) 0.003(2)
C18 0.027(3) 0.024(3) 0.046(4) 0.002(3) 0.000(3) 0.009(2)
C19 0.024(3) 0.035(3) 0.027(4) -0.003(3) 0.005(3) 0.010(2)
C20 0.022(3) 0.028(3) 0.031(4) 0.008(3) 0.005(2) 0.007(2)
C11 0.023(3) 0.028(3) 0.037(4) 0.012(3) 0.009(3) 0.002(2)
C4 0.023(3) 0.015(3) 0.025(3) 0.007(2) 0.012(2) 0.007(2)
C3 0.022(3) 0.017(3) 0.029(3) 0.010(3) 0.004(2) 0.005(2)
C2 0.018(2) 0.025(3) 0.020(3) 0.009(2) 0.004(2) 0.006(2)
C5 0.019(2) 0.015(3) 0.025(3) 0.004(2) 0.008(2) 0.004(2)
C6 0.024(3) 0.022(3) 0.031(4) 0.010(3) 0.003(2) 0.003(2)
C7 0.027(3) 0.021(3) 0.043(4) 0.009(3) 0.013(3) -0.001(2)
C8 0.027(3) 0.021(3) 0.036(4) -0.002(3) 0.007(3) 0.003(2)
C9 0.027(3) 0.028(3) 0.022(3) 0.006(3) 0.010(2) 0.006(2)
C10 0.023(3) 0.021(3) 0.028(3) 0.007(3) 0.010(2) 0.004(2)
C1 0.048(4) 0.019(3) 0.031(4) 0.006(3) -0.011(3) -0.004(3)
C24 0.020(3) 0.028(3) 0.017(3) 0.007(3) 0.006(2) 0.004(2)
C23 0.024(3) 0.022(3) 0.029(3) 0.010(3) 0.002(2) 0.009(2)
C22 0.021(3) 0.018(3) 0.021(3) 0.002(2) 0.007(2) 0.005(2)
C25 0.018(3) 0.026(3) 0.020(3) 0.003(3) 0.000(2) 0.004(2)
C26 0.023(3) 0.030(3) 0.022(3) 0.008(3) -0.001(2) 0.002(2)
C27 0.027(3) 0.027(3) 0.035(4) 0.006(3) 0.005(3) -0.004(2)
C28 0.026(3) 0.041(4) 0.033(4) 0.011(3) -0.005(3) -0.003(3)
C29 0.036(3) 0.039(4) 0.039(4) 0.014(3) -0.006(3) 0.009(3)
C30 0.024(3) 0.032(3) 0.039(4) 0.013(3) -0.003(3) 0.005(2)
C21 0.024(3) 0.025(3) 0.028(4) 0.005(3) -0.003(3) 0.007(2)
C31 0.013(2) 0.024(3) 0.023(3) 0.005(2) 0.004(2) 0.004(2)
C34 0.019(3) 0.032(3) 0.030(4) -0.002(3) 0.005(2) -0.002(2)
C33 0.020(3) 0.032(3) 0.036(4) 0.011(3) 0.006(2) 0.010(2)
C32 0.013(2) 0.027(3) 0.031(4) 0.008(3) 0.003(2) 0.001(2)
C35 0.028(3) 0.021(3) 0.049(4) 0.010(3) 0.009(3) 0.001(2)
C36 0.023(3) 0.044(4) 0.041(4) 0.017(3) 0.012(3) 0.010(3)
C37 0.016(2) 0.022(3) 0.016(3) 0.007(2) 0.003(2) 0.006(2)
C38 0.017(2) 0.020(3) 0.020(3) 0.007(2) 0.004(2) 0.003(2)
C39 0.019(3) 0.025(3) 0.025(3) 0.008(3) 0.009(2) 0.005(2)
C41 0.021(3) 0.025(3) 0.023(3) 0.010(3) 0.004(2) 0.004(2)
C42 0.019(3) 0.018(3) 0.030(3) 0.009(3) 0.009(2) 0.003(2)
C40 0.017(2) 0.017(3) 0.026(3) 0.005(2) 0.006(2) 0.005(2)

loop_
_atom_type_symbol
_atom_type_description
_atom_type_scat_dispersion_real
_atom_type_scat_dispersion_imag
_atom_type_scat_source
C C 0.0033 0.0016 'International Tables Vol C Tables 4.2.6.8 and 6.1.1.4'
H H 0.0000 0.0000 'International Tables Vol C Tables 4.2.6.8 and 6.1.1.4'
F F 0.0171 0.0103 'International Tables Vol C Tables 4.2.6.8 and 6.1.1.4'
Gd Gd -0.1653 3.9035 'International Tables Vol C Tables 4.2.6.8 and 6.1.1.4'
N N 0.0061 0.0033 'International Tables Vol C Tables 4.2.6.8 and 6.1.1.4'
O O 0.0106 0.0060 'International Tables Vol C Tables 4.2.6.8 and 6.1.1.4'

loop_
_geom_angle_atom_site_label_1
_geom_angle_atom_site_label_2
_geom_angle_atom_site_label_3
_geom_angle
_geom_angle_site_symmetry_1
_geom_angle_site_symmetry_3
O1 Gd1 O6 135.53(11) . .
O1 Gd1 O5 120.90(12) . .
O6 Gd1 O5 73.71(11) . .
O1 Gd1 O3 144.34(11) . .
O6 Gd1 O3 77.60(12) . .
O5 Gd1 O3 74.95(12) . .
O1 Gd1 O2 73.00(11) . .
O6 Gd1 O2 75.19(11) . .
O5 Gd1 O2 144.78(10) . .
O3 Gd1 O2 113.78(12) . .
O1 Gd1 O4 76.94(12) . .
O6 Gd1 O4 124.62(12) . .
O5 Gd1 O4 135.14(11) . .
O3 Gd1 O4 71.14(12) . .
O2 Gd1 O4 77.29(11) . .
O1 Gd1 O7 74.02(11) . .
O6 Gd1 O7 74.79(12) . .
O5 Gd1 O7 67.94(11) . .
O3 Gd1 O7 138.49(11) . .
O2 Gd1 O7 88.29(11) . .
O4 Gd1 O7 150.29(12) . .
O1 Gd1 N3 76.02(12) . .
O6 Gd1 N3 141.50(12) . .
O5 Gd1 N3 69.75(11) . .
O3 Gd1 N3 81.60(12) . .
O2 Gd1 N3 143.28(12) . .
O4 Gd1 N3 76.93(12) . .
O7 Gd1 N3 101.72(12) . .
C2 O1 Gd1 130.7(3) . .
C4 O2 Gd1 137.3(3) . .
C12 O3 Gd1 132.4(3) . .
C14 O4 Gd1 137.1(3) . .
C22 O5 Gd1 132.6(3) . .
C24 O6 Gd1 137.3(3) . .
N1 O7 Gd1 138.7(3) . .
O7 N1 C37 127.0(4) . .
O7 N1 C31 120.3(4) . .
C37 N1 C31 111.7(4) . .
O8 N2 C37 126.1(4) . .
O8 N2 C32 122.1(4) . .
C37 N2 C32 111.6(4) . .
C42 N3 C41 116.6(4) . .
C42 N3 Gd1 124.8(3) . .
C41 N3 Gd1 118.7(3) . .
O4 C14 C13 123.2(5) . .
O4 C14 C15 117.6(5) . .
C13 C14 C15 119.1(5) . .
C12 C13 C14 121.9(5) . .
C12 C13 H13 119.1 . .
C14 C13 H13 119.1 . .
O3 C12 C13 128.6(5) . .
O3 C12 C11 114.4(4) . .
C13 C12 C11 117.0(5) . .
C16 C15 C20 119.2(5) . .
C16 C15 C14 118.8(5) . .
C20 C15 C14 122.0(5) . .
C17 C16 C15 120.4(5) . .
C17 C16 H16 119.8 . .
C15 C16 H16 119.8 . .
C18 C17 C16 119.8(6) . .
C18 C17 H17 120.1 . .
C16 C17 H17 120.1 . .
C17 C18 C19 121.0(5) . .
C17 C18 H18 119.5 . .
C19 C18 H18 119.5 . .
C20 C19 C18 118.2(6) . .
C20 C19 H19 120.9 . .
C18 C19 H19 120.9 . .
C19 C20 C15 121.4(5) . .
C19 C20 H20 119.3 . .
C15 C20 H20 119.3 . .
F6 C11 F5 106.1(6) . .
F6 C11 F4 105.3(5) . .
F5 C11 F4 105.4(5) . .
F6 C11 C12 115.1(5) . .
F5 C11 C12 112.4(5) . .
F4 C11 C12 111.8(5) . .
O2 C4 C3 121.9(4) . .
O2 C4 C5 118.5(4) . .
C3 C4 C5 119.6(4) . .
C2 C3 C4 123.2(5) . .
C2 C3 H3 118.4 . .
C4 C3 H3 118.4 . .
O1 C2 C3 129.4(5) . .
O1 C2 C1 113.1(4) . .
C3 C2 C1 117.4(5) . .
C10 C5 C6 119.2(5) . .
C10 C5 C4 118.3(4) . .
C6 C5 C4 122.5(5) . .
C7 C6 C5 120.2(5) . .
C7 C6 H6 119.9 . .
C5 C6 H6 119.9 . .
C6 C7 C8 120.1(5) . .
C6 C7 H7 120.0 . .
C8 C7 H7 120.0 . .
C9 C8 C7 120.5(5) . .
C9 C8 H8 119.8 . .
C7 C8 H8 119.8 . .
C8 C9 C10 119.2(5) . .
C8 C9 H9 120.4 . .
C10 C9 H9 120.4 . .
C5 C10 C9 120.8(5) . .
C5 C10 H10 119.6 . .
C9 C10 H10 119.6 . .
F3 C1 F2 107.1(6) . .
F3 C1 F1 106.3(5) . .
F2 C1 F1 104.3(5) . .
F3 C1 C2 111.8(5) . .
F2 C1 C2 110.7(5) . .
F1 C1 C2 116.0(5) . .
O6 C24 C23 123.2(4) . .
O6 C24 C25 116.4(4) . .
C23 C24 C25 120.4(4) . .
C22 C23 C24 123.5(4) . .
C22 C23 H23 118.2 . .
C24 C23 H23 118.2 . .
O5 C22 C23 129.4(5) . .
O5 C22 C21 111.2(4) . .
C23 C22 C21 119.4(4) . .
C30 C25 C26 119.0(4) . .
C30 C25 C24 122.8(5) . .
C26 C25 C24 118.2(4) . .
C27 C26 C25 119.8(5) . .
C27 C26 H26 120.1 . .
C25 C26 H26 120.1 . .
C28 C27 C26 120.5(5) . .
C28 C27 H27 119.7 . .
C26 C27 H27 119.7 . .
C27 C28 C29 119.4(5) . .
C27 C28 H28 120.3 . .
C29 C28 H28 120.3 . .
C30 C29 C28 120.4(5) . .
C30 C29 H29 119.8 . .
C28 C29 H29 119.8 . .
C29 C30 C25 120.9(5) . .
C29 C30 H30 119.5 . .
C25 C30 H30 119.5 . .
F8 C21 F9 107.3(5) . .
F8 C21 F7 106.2(5) . .
F9 C21 F7 105.7(4) . .
F8 C21 C22 114.7(4) . .
F9 C21 C22 112.1(5) . .
F7 C21 C22 110.3(4) . .
N1 C31 C34 110.4(4) . .
N1 C31 C33 104.9(4) . .
C34 C31 C33 110.2(4) . .
N1 C31 C32 100.3(4) . .
C34 C31 C32 115.6(4) . .
C33 C31 C32 114.4(4) . .
C31 C34 H34A 109.5 . .
C31 C34 H34B 109.5 . .
H34A C34 H34B 109.5 . .
C31 C34 H34C 109.5 . .
H34A C34 H34C 109.5 . .
H34B C34 H34C 109.5 . .
C31 C33 H33A 109.5 . .
C31 C33 H33B 109.5 . .
H33A C33 H33B 109.5 . .
C31 C33 H33C 109.5 . .
H33A C33 H33C 109.5 . .
H33B C33 H33C 109.5 . .
N2 C32 C36 109.2(4) . .
N2 C32 C35 106.2(4) . .
C36 C32 C35 110.8(4) . .
N2 C32 C31 100.7(4) . .
C36 C32 C31 115.4(4) . .
C35 C32 C31 113.6(5) . .
C32 C35 H35A 109.5 . .
C32 C35 H35B 109.5 . .
H35A C35 H35B 109.5 . .
C32 C35 H35C 109.5 . .
H35A C35 H35C 109.5 . .
H35B C35 H35C 109.5 . .
C32 C36 H36A 109.5 . .
C32 C36 H36B 109.5 . .
H36A C36 H36B 109.5 . .
C32 C36 H36C 109.5 . .
H36A C36 H36C 109.5 . .
H36B C36 H36C 109.5 . .
N1 C37 N2 109.1(4) . .
N1 C37 C38 125.2(5) . .
N2 C37 C38 125.6(5) . .
C40 C38 C39 118.1(4) . .
C40 C38 C37 121.1(4) . .
C39 C38 C37 120.7(4) . .
C41 C39 C38 118.6(5) 2_666 .
C41 C39 H39 120.7 2_666 .
C38 C39 H39 120.7 . .
N3 C41 C39 123.9(5) . 2_666
N3 C41 H41 118.0 . .
C39 C41 H41 118.0 2_666 .
N3 C42 C40 123.9(5) . 2_666
N3 C42 H42 118.0 . .
C40 C42 H42 118.0 2_666 .
C38 C40 C42 118.8(5) . 2_666
C38 C40 H40 120.6 . .
C42 C40 H40 120.6 2_666 .

loop_
_geom_bond_atom_site_label_1
_geom_bond_atom_site_label_2
_geom_bond_distance
_geom_bond_site_symmetry_2
Gd1 O1 2.340(3) .
Gd1 O6 2.340(3) .
Gd1 O5 2.346(3) .
Gd1 O3 2.347(4) .
Gd1 O2 2.359(3) .
Gd1 O4 2.374(3) .
Gd1 O7 2.431(3) .
Gd1 N3 2.619(4) .
F1 C1 1.325(6) .
F2 C1 1.319(8) .
F3 C1 1.311(7) .
F4 C11 1.312(7) .
F5 C11 1.285(7) .
F6 C11 1.283(6) .
F7 C21 1.333(6) .
F8 C21 1.324(5) .
F9 C21 1.324(6) .
O1 C2 1.274(5) .
O2 C4 1.261(5) .
O3 C12 1.257(6) .
O4 C14 1.254(6) .
O5 C22 1.269(5) .
O6 C24 1.272(5) .
O7 N1 1.281(5) .
O8 N2 1.276(5) .
N1 C37 1.332(6) .
N1 C31 1.516(6) .
N2 C37 1.355(6) .
N2 C32 1.504(6) .
N3 C42 1.339(6) .
N3 C41 1.343(6) .
C14 C13 1.425(7) .
C14 C15 1.506(6) .
C13 C12 1.355(7) .
C13 H13 0.9300 .
C12 C11 1.530(7) .
C15 C16 1.386(7) .
C15 C20 1.386(7) .
C16 C17 1.382(7) .
C16 H16 0.9300 .
C17 C18 1.377(8) .
C17 H17 0.9300 .
C18 C19 1.397(8) .
C18 H18 0.9300 .
C19 C20 1.385(7) .
C19 H19 0.9300 .
C20 H20 0.9300 .
C4 C3 1.437(7) .
C4 C5 1.490(6) .
C3 C2 1.359(7) .
C3 H3 0.9300 .
C2 C1 1.519(7) .
C5 C10 1.379(7) .
C5 C6 1.393(7) .
C6 C7 1.381(7) .
C6 H6 0.9300 .
C7 C8 1.383(7) .
C7 H7 0.9300 .
C8 C9 1.378(7) .
C8 H8 0.9300 .
C9 C10 1.397(7) .
C9 H9 0.9300 .
C10 H10 0.9300 .
C24 C23 1.411(7) .
C24 C25 1.502(6) .
C23 C22 1.373(6) .
C23 H23 0.9300 .
C22 C21 1.522(7) .
C25 C30 1.386(7) .
C25 C26 1.402(7) .
C26 C27 1.385(7) .
C26 H26 0.9300 .
C27 C28 1.383(7) .
C27 H27 0.9300 .
C28 C29 1.389(7) .
C28 H28 0.9300 .
C29 C30 1.367(7) .
C29 H29 0.9300 .
C30 H30 0.9300 .
C31 C34 1.517(7) .
C31 C33 1.530(6) .
C31 C32 1.551(7) .
C34 H34A 0.9600 .
C34 H34B 0.9600 .
C34 H34C 0.9600 .
C33 H33A 0.9600 .
C33 H33B 0.9600 .
C33 H33C 0.9600 .
C32 C36 1.512(7) .
C32 C35 1.527(7) .
C35 H35A 0.9600 .
C35 H35B 0.9600 .
C35 H35C 0.9600 .
C36 H36A 0.9600 .
C36 H36B 0.9600 .
C36 H36C 0.9600 .
C37 C38 1.466(6) .
C38 C40 1.390(6) .
C38 C39 1.395(7) .
C39 C41 1.389(6) 2_666
C39 H39 0.9300 .
C41 C39 1.389(6) 2_666
C41 H41 0.9300 .
C42 C40 1.392(6) 2_666
C42 H42 0.9300 .
C40 C42 1.392(6) 2_666
C40 H40 0.9300 .

loop_
_geom_torsion_atom_site_label_1
_geom_torsion_atom_site_label_2
_geom_torsion_atom_site_label_3
_geom_torsion_atom_site_label_4
_geom_torsion
_geom_torsion_site_symmetry_4
O6 Gd1 O1 C2 68.6(4) .
O5 Gd1 O1 C2 166.8(4) .
O3 Gd1 O1 C2 -84.8(4) .
O2 Gd1 O1 C2 22.5(4) .
O4 Gd1 O1 C2 -58.0(4) .
O7 Gd1 O1 C2 115.7(4) .
N3 Gd1 O1 C2 -137.5(4) .
O1 Gd1 O2 C4 -13.5(4) .
O6 Gd1 O2 C4 -162.0(5) .
O5 Gd1 O2 C4 -133.4(4) .
O3 Gd1 O2 C4 129.0(4) .
O4 Gd1 O2 C4 66.5(4) .
O7 Gd1 O2 C4 -87.3(5) .
N3 Gd1 O2 C4 20.1(6) .
O1 Gd1 O3 C12 1.8(5) .
O6 Gd1 O3 C12 -159.5(4) .
O5 Gd1 O3 C12 124.3(4) .
O2 Gd1 O3 C12 -92.0(4) .
O4 Gd1 O3 C12 -25.8(4) .
O7 Gd1 O3 C12 151.4(4) .
N3 Gd1 O3 C12 53.1(4) .
O1 Gd1 O4 C14 -148.7(5) .
O6 Gd1 O4 C14 74.4(5) .
O5 Gd1 O4 C14 -27.7(5) .
O3 Gd1 O4 C14 15.2(4) .
O2 Gd1 O4 C14 136.1(5) .
O7 Gd1 O4 C14 -161.1(4) .
N3 Gd1 O4 C14 -70.3(5) .
O1 Gd1 O5 C22 -132.7(4) .
O6 Gd1 O5 C22 1.0(4) .
O3 Gd1 O5 C22 82.2(4) .
O2 Gd1 O5 C22 -27.8(5) .
O4 Gd1 O5 C22 124.1(4) .
O7 Gd1 O5 C22 -78.8(4) .
N3 Gd1 O5 C22 168.7(5) .
O1 Gd1 O6 C24 112.5(5) .
O5 Gd1 O6 C24 -5.3(5) .
O3 Gd1 O6 C24 -83.0(5) .
O2 Gd1 O6 C24 158.0(5) .
O4 Gd1 O6 C24 -139.3(5) .
O7 Gd1 O6 C24 65.7(5) .
N3 Gd1 O6 C24 -24.1(6) .
O1 Gd1 O7 N1 -25.7(4) .
O6 Gd1 O7 N1 122.3(4) .
O5 Gd1 O7 N1 -159.5(4) .
O3 Gd1 O7 N1 172.2(4) .
O2 Gd1 O7 N1 47.1(4) .
O4 Gd1 O7 N1 -13.1(5) .
N3 Gd1 O7 N1 -97.2(4) .
Gd1 O7 N1 C37 85.0(6) .
Gd1 O7 N1 C31 -107.7(4) .
O1 Gd1 N3 C42 4.3(4) .
O6 Gd1 N3 C42 154.6(3) .
O5 Gd1 N3 C42 135.3(4) .
O3 Gd1 N3 C42 -147.7(4) .
O2 Gd1 N3 C42 -28.8(5) .
O4 Gd1 N3 C42 -75.3(4) .
O7 Gd1 N3 C42 74.3(4) .
O1 Gd1 N3 C41 -177.7(4) .
O6 Gd1 N3 C41 -27.4(5) .
O5 Gd1 N3 C41 -46.7(3) .
O3 Gd1 N3 C41 30.3(4) .
O2 Gd1 N3 C41 149.2(3) .
O4 Gd1 N3 C41 102.8(4) .
O7 Gd1 N3 C41 -107.7(4) .
Gd1 O4 C14 C13 -3.1(8) .
Gd1 O4 C14 C15 178.0(3) .
O4 C14 C13 C12 -10.1(8) .
C15 C14 C13 C12 168.8(5) .
Gd1 O3 C12 C13 26.5(8) .
Gd1 O3 C12 C11 -153.3(4) .
C14 C13 C12 O3 -1.7(9) .
C14 C13 C12 C11 178.1(5) .
O4 C14 C15 C16 -24.9(7) .
C13 C14 C15 C16 156.1(5) .
O4 C14 C15 C20 152.8(5) .
C13 C14 C15 C20 -26.2(7) .
C20 C15 C16 C17 1.0(7) .
C14 C15 C16 C17 178.6(4) .
C15 C16 C17 C18 -1.3(8) .
C16 C17 C18 C19 0.6(8) .
C17 C18 C19 C20 0.4(8) .
C18 C19 C20 C15 -0.7(8) .
C16 C15 C20 C19 0.1(8) .
C14 C15 C20 C19 -177.5(4) .
O3 C12 C11 F6 151.8(5) .
C13 C12 C11 F6 -28.1(8) .
O3 C12 C11 F5 -86.6(6) .
C13 C12 C11 F5 93.5(6) .
O3 C12 C11 F4 31.7(7) .
C13 C12 C11 F4 -148.1(6) .
Gd1 O2 C4 C3 2.4(7) .
Gd1 O2 C4 C5 -178.3(3) .
O2 C4 C3 C2 9.3(8) .
C5 C4 C3 C2 -169.9(5) .
Gd1 O1 C2 C3 -23.2(8) .
Gd1 O1 C2 C1 159.8(4) .
C4 C3 C2 O1 1.5(9) .
C4 C3 C2 C1 178.4(5) .
O2 C4 C5 C10 13.5(7) .
C3 C4 C5 C10 -167.3(5) .
O2 C4 C5 C6 -164.4(5) .
C3 C4 C5 C6 14.8(7) .
C10 C5 C6 C7 3.0(7) .
C4 C5 C6 C7 -179.1(4) .
C5 C6 C7 C8 -1.0(8) .
C6 C7 C8 C9 -0.5(8) .
C7 C8 C9 C10 0.0(8) .
C6 C5 C10 C9 -3.5(7) .
C4 C5 C10 C9 178.5(4) .
C8 C9 C10 C5 2.0(7) .
O1 C2 C1 F3 -50.3(7) .
C3 C2 C1 F3 132.2(6) .
O1 C2 C1 F2 68.9(7) .
C3 C2 C1 F2 -108.5(6) .
O1 C2 C1 F1 -172.5(5) .
C3 C2 C1 F1 10.1(8) .
Gd1 O6 C24 C23 5.4(8) .
Gd1 O6 C24 C25 -175.4(3) .
O6 C24 C23 C22 0.5(9) .
C25 C24 C23 C22 -178.7(5) .
Gd1 O5 C22 C23 2.9(9) .
Gd1 O5 C22 C21 -177.5(3) .
C24 C23 C22 O5 -4.6(10) .
C24 C23 C22 C21 175.8(5) .
O6 C24 C25 C30 -167.8(5) .
C23 C24 C25 C30 11.4(8) .
O6 C24 C25 C26 10.2(7) .
C23 C24 C25 C26 -170.6(5) .
C30 C25 C26 C27 0.4(8) .
C24 C25 C26 C27 -177.7(5) .
C25 C26 C27 C28 0.4(9) .
C26 C27 C28 C29 -1.5(9) .
C27 C28 C29 C30 1.9(10) .
C28 C29 C30 C25 -1.1(10) .
C26 C25 C30 C29 0.0(9) .
C24 C25 C30 C29 177.9(6) .
O5 C22 C21 F8 -175.1(5) .
C23 C22 C21 F8 4.6(8) .
O5 C22 C21 F9 -52.4(6) .
C23 C22 C21 F9 127.3(5) .
O5 C22 C21 F7 65.1(6) .
C23 C22 C21 F7 -115.2(5) .
O7 N1 C31 C34 46.0(6) .
C37 N1 C31 C34 -144.9(4) .
O7 N1 C31 C33 -72.7(5) .
C37 N1 C31 C33 96.3(5) .
O7 N1 C31 C32 168.4(4) .
C37 N1 C31 C32 -22.5(5) .
O8 N2 C32 C36 42.5(6) .
C37 N2 C32 C36 -142.5(4) .
O8 N2 C32 C35 -77.1(6) .
C37 N2 C32 C35 98.0(5) .
O8 N2 C32 C31 164.3(4) .
C37 N2 C32 C31 -20.6(5) .
N1 C31 C32 N2 23.7(4) .
C34 C31 C32 N2 142.4(4) .
C33 C31 C32 N2 -87.9(4) .
N1 C31 C32 C36 141.2(4) .
C34 C31 C32 C36 -100.1(5) .
C33 C31 C32 C36 29.5(6) .
N1 C31 C32 C35 -89.3(5) .
C34 C31 C32 C35 29.4(6) .
C33 C31 C32 C35 159.0(4) .
O7 N1 C37 N2 178.7(4) .
C31 N1 C37 N2 10.5(6) .
O7 N1 C37 C38 1.6(8) .
C31 N1 C37 C38 -166.6(4) .
O8 N2 C37 N1 -177.9(4) .
C32 N2 C37 N1 7.3(6) .
O8 N2 C37 C38 -0.9(8) .
C32 N2 C37 C38 -175.7(4) .
N1 C37 C38 C40 29.4(8) .
N2 C37 C38 C40 -147.3(5) .
N1 C37 C38 C39 -153.4(5) .
N2 C37 C38 C39 30.0(8) .
C40 C38 C39 C41 -1.6(7) 2_666
C37 C38 C39 C41 -178.9(5) 2_666
C42 N3 C41 C39 0.9(8) 2_666
Gd1 N3 C41 C39 -177.3(4) 2_666
C41 N3 C42 C40 1.7(7) 2_666
Gd1 N3 C42 C40 179.8(4) 2_666
C39 C38 C40 C42 -0.8(7) 2_666
C37 C38 C40 C42 176.5(5) 2_666
